data_4025807
loop_
_publ_author_name
'Paul M. Alvey'
'Joseph J. Reczek'
'Vincent Lynch'
'Brent L. Iverson'

_publ_section_title
;
 A Systematic Study of Thermochromic Aromatic Donor-Acceptor Materials
;
_journal_name_full 'Journal of Organic Chemistry'
_journal_page_first 7682
_journal_page_last 7690
_journal_paper_doi 10.1021/jo101498b
_journal_volume 75
_journal_year 2010
_chemical_formula_moiety 'C20 H28 O2'
_chemical_formula_sum 'C20 H28 O2'
_chemical_formula_weight 300.42
_chemical_name_systematic
;
 ?
;
_space_group_IT_number 14
_symmetry_cell_setting monoclinic
_symmetry_space_group_name_Hall '-P 2yn'
_symmetry_space_group_name_H-M 'P 1 21/n 1'
_atom_sites_solution_hydrogens geom
_atom_sites_solution_primary direct
_atom_sites_solution_secondary difmap
_audit_creation_method SHELXL-97
_cell_angle_alpha 90.00
_cell_angle_beta 102.960(9)
_cell_angle_gamma 90.00
_cell_formula_units_Z 2
_cell_length_a 7.2003(4)
_cell_length_b 14.2320(12)
_cell_length_c 8.4409(5)
_cell_measurement_reflns_used 7629
_cell_measurement_temperature 100(2)
_cell_measurement_theta_max 72.5
_cell_measurement_theta_min 7.0
_cell_volume 842.94(10)
_computing_cell_refinement 'CrystalClear (Rigaku Inc., 2008)'
_computing_data_collection 'CrystalClear (Rigaku Inc., 2008)'
_computing_data_reduction 'CrystalClear (Rigaku Inc., 2008)'
_computing_molecular_graphics 'XP SHELXTL/PC, Siemens Analytical'
_computing_structure_refinement 'XL SHELXTL/PC, Siemens Analytical'
_computing_structure_solution
;

SIR97 - Altomare A., Burla M.C., Camalli M., Cascarano G.L., Giacovazzo C., 
Guagliardi A., Moliterni A.G.G., Polidori G.,Spagna R.
;
_diffrn_ambient_temperature 100(2)
_diffrn_measured_fraction_theta_full 0.962
_diffrn_measured_fraction_theta_max 0.962
_diffrn_measurement_device_type 'Rigaku R-Axis Spider with Image Plate'
_diffrn_measurement_method \w-scans
_diffrn_radiation_monochromator graphite
_diffrn_radiation_source 'fine-focus sealed tube'
_diffrn_radiation_type CuK\a
_diffrn_radiation_wavelength 1.54180
_diffrn_reflns_av_R_equivalents 0.0279
_diffrn_reflns_av_sigmaI/netI 0.0167
_diffrn_reflns_limit_h_max 8
_diffrn_reflns_limit_h_min -8
_diffrn_reflns_limit_k_max 13
_diffrn_reflns_limit_k_min -17
_diffrn_reflns_limit_l_max 10
_diffrn_reflns_limit_l_min -10
_diffrn_reflns_number 7287
_diffrn_reflns_theta_full 69.89
_diffrn_reflns_theta_max 69.89
_diffrn_reflns_theta_min 7.04
_exptl_absorpt_coefficient_mu 0.575
_exptl_absorpt_correction_T_max 1.00
_exptl_absorpt_correction_T_min 0.790
_exptl_absorpt_correction_type multi-scan
_exptl_absorpt_process_details
;
Abscor. T. Higashi (2001).  The Rigaku Corporation, Tokyo, Japan.
;
_exptl_crystal_colour yellow
_exptl_crystal_density_diffrn 1.184
_exptl_crystal_density_method 'not measured'
_exptl_crystal_description prisms
_exptl_crystal_F_000 328
_refine_diff_density_max 0.249
_refine_diff_density_min -0.274
_refine_diff_density_rms 0.063
_refine_ls_extinction_method none
_refine_ls_goodness_of_fit_ref 1.101
_refine_ls_hydrogen_treatment refall
_refine_ls_matrix_type full
_refine_ls_number_parameters 156
_refine_ls_number_reflns 1532
_refine_ls_number_restraints 0
_refine_ls_restrained_S_all 1.101
_refine_ls_R_factor_all 0.0467
_refine_ls_R_factor_gt 0.0444
_refine_ls_shift/su_max 0.001
_refine_ls_shift/su_mean 0.000
_refine_ls_structure_factor_coef Fsqd
_refine_ls_weighting_details 'calc w=1/[\s^2^(Fo^2^)+(0.0747P)^2^+0.1804P] where P=(Fo^2^+2Fc^2^)/3'
_refine_ls_weighting_scheme calc
_refine_ls_wR_factor_gt 0.1178
_refine_ls_wR_factor_ref 0.1205
_reflns_number_gt 1407
_reflns_number_total 1532
_reflns_threshold_expression >2sigma(I)
_cod_data_source_file jo101498b_si_004.cif
_cod_data_source_block d3
_cod_depositor_comments
;
The following automatic conversions were performed:

'_symmetry_cell_setting' value 'Monoclinic' changed to 'monoclinic'
according to the built-in table from CIF Core dictionary named
'cif_core.dic' version 2.4.1 from 2010-06-29.

Automatic conversion script
Id: cif_fix_values 1646 2011-03-28 12:23:43Z adriana 
;
_cod_database_code 4025807

loop_
_symmetry_equiv_pos_as_xyz
'x, y, z'
'-x+1/2, y+1/2, -z+1/2'
'-x, -y, -z'
'x-1/2, -y-1/2, z-1/2'

loop_
_atom_site_label
_atom_site_type_symbol
_atom_site_fract_x
_atom_site_fract_y
_atom_site_fract_z
_atom_site_U_iso_or_equiv
_atom_site_adp_type
_atom_site_occupancy
_atom_site_symmetry_multiplicity
_atom_site_calc_flag
_atom_site_refinement_flags
_atom_site_disorder_assembly
_atom_site_disorder_group
O1 O 0.10537(11) 0.57047(6) 0.36487(10) 0.0243(3) Uani 1 1 d . . .
C1 C 0.57862(15) 0.46866(8) 0.51017(13) 0.0208(3) Uani 1 1 d . . .
C2 C 0.56199(16) 0.38392(8) 0.41931(14) 0.0224(3) Uani 1 1 d . . .
C3 C 0.39451(17) 0.36298(9) 0.31290(14) 0.0233(3) Uani 1 1 d . . .
C4 C 0.23558(16) 0.42356(9) 0.29109(13) 0.0229(3) Uani 1 1 d . . .
C5 C 0.24877(16) 0.50616(8) 0.37708(13) 0.0216(3) Uani 1 1 d . . .
C6 C -0.07324(16) 0.54695(9) 0.25805(14) 0.0232(3) Uani 1 1 d . . .
C7 C -0.21077(16) 0.62749(9) 0.25514(15) 0.0242(3) Uani 1 1 d . . .
C8 C -0.40010(16) 0.60560(9) 0.13838(14) 0.0227(3) Uani 1 1 d . . .
C9 C -0.54787(17) 0.68362(9) 0.12435(15) 0.0260(3) Uani 1 1 d . . .
C10 C -0.73423(17) 0.65687(10) 0.00752(15) 0.0268(3) Uani 1 1 d . . .
H2 H 0.671(2) 0.3425(11) 0.4346(17) 0.031(4) Uiso 1 1 d . . .
H3 H 0.3837(19) 0.3052(10) 0.2527(17) 0.024(3) Uiso 1 1 d . . .
H4 H 0.1212(19) 0.4064(10) 0.2168(17) 0.022(3) Uiso 1 1 d . . .
H6A H -0.0526(18) 0.5351(9) 0.1471(16) 0.018(3) Uiso 1 1 d . . .
H6B H -0.1235(18) 0.4902(10) 0.3000(15) 0.021(3) Uiso 1 1 d . . .
H7A H -0.2285(19) 0.6372(10) 0.3658(18) 0.028(4) Uiso 1 1 d . . .
H7B H -0.156(2) 0.6840(11) 0.2197(17) 0.030(4) Uiso 1 1 d . . .
H8A H -0.3767(19) 0.5924(10) 0.0311(18) 0.025(3) Uiso 1 1 d . . .
H8B H -0.4523(19) 0.5475(10) 0.1779(16) 0.024(3) Uiso 1 1 d . . .
H9A H -0.5734(19) 0.6953(10) 0.2327(18) 0.030(4) Uiso 1 1 d . . .
H9B H -0.496(2) 0.7423(11) 0.0871(19) 0.034(4) Uiso 1 1 d . . .
H10A H -0.834(2) 0.7066(12) -0.0012(19) 0.039(4) Uiso 1 1 d . . .
H10B H -0.714(2) 0.6456(10) -0.1004(18) 0.031(4) Uiso 1 1 d . . .
H10C H -0.787(2) 0.6010(13) 0.048(2) 0.041(4) Uiso 1 1 d . . .

loop_
_atom_site_aniso_label
_atom_site_aniso_U_11
_atom_site_aniso_U_22
_atom_site_aniso_U_33
_atom_site_aniso_U_23
_atom_site_aniso_U_13
_atom_site_aniso_U_12
O1 0.0195(5) 0.0249(5) 0.0267(5) -0.0021(3) 0.0014(3) 0.0015(3)
C1 0.0213(6) 0.0229(6) 0.0189(6) 0.0028(4) 0.0064(4) -0.0015(5)
C2 0.0224(6) 0.0224(6) 0.0229(6) 0.0024(4) 0.0066(5) 0.0013(4)
C3 0.0266(6) 0.0212(6) 0.0229(6) -0.0011(5) 0.0071(5) -0.0013(5)
C4 0.0212(6) 0.0264(7) 0.0202(6) 0.0006(5) 0.0029(5) -0.0020(5)
C5 0.0211(6) 0.0234(6) 0.0211(6) 0.0036(4) 0.0064(5) 0.0008(4)
C6 0.0201(6) 0.0258(7) 0.0225(6) -0.0007(5) 0.0023(5) -0.0012(5)
C7 0.0225(6) 0.0237(7) 0.0254(6) 0.0006(5) 0.0034(5) -0.0011(5)
C8 0.0225(6) 0.0236(7) 0.0216(6) 0.0001(5) 0.0042(5) 0.0002(5)
C9 0.0241(6) 0.0250(7) 0.0269(6) -0.0014(5) 0.0017(5) 0.0013(5)
C10 0.0235(6) 0.0286(7) 0.0274(7) -0.0002(5) 0.0038(5) 0.0016(5)

loop_
_atom_type_symbol
_atom_type_description
_atom_type_scat_dispersion_real
_atom_type_scat_dispersion_imag
_atom_type_scat_source
C C 0.0181 0.0091 'International Tables Vol C Tables 4.2.6.8 and 6.1.1.4'
H H 0.0000 0.0000 'International Tables Vol C Tables 4.2.6.8 and 6.1.1.4'
O O 0.0492 0.0322 'International Tables Vol C Tables 4.2.6.8 and 6.1.1.4'

loop_
_geom_angle_atom_site_label_1
_geom_angle_atom_site_label_2
_geom_angle_atom_site_label_3
_geom_angle
_geom_angle_site_symmetry_1
_geom_angle_site_symmetry_3
_geom_angle_publ_flag
C5 O1 C6 116.54(9) . . ?
C2 C1 C1 119.97(13) . 3_666 ?
C2 C1 C5 121.83(11) . 3_666 ?
C1 C1 C5 118.20(13) 3_666 3_666 ?
C3 C2 C1 119.73(11) . . ?
C3 C2 H2 121.7(9) . . ?
C1 C2 H2 118.6(9) . . ?
C2 C3 C4 121.54(11) . . ?
C2 C3 H3 119.3(8) . . ?
C4 C3 H3 119.1(8) . . ?
C5 C4 C3 119.73(11) . . ?
C5 C4 H4 121.1(8) . . ?
C3 C4 H4 119.2(8) . . ?
O1 C5 C4 124.88(10) . . ?
O1 C5 C1 114.28(11) . 3_666 ?
C4 C5 C1 120.84(11) . 3_666 ?
O1 C6 C7 108.97(10) . . ?
O1 C6 H6A 109.2(7) . . ?
C7 C6 H6A 110.4(8) . . ?
O1 C6 H6B 108.4(8) . . ?
C7 C6 H6B 109.6(8) . . ?
H6A C6 H6B 110.1(11) . . ?
C6 C7 C8 110.07(10) . . ?
C6 C7 H7A 108.4(8) . . ?
C8 C7 H7A 110.9(8) . . ?
C6 C7 H7B 108.9(8) . . ?
C8 C7 H7B 109.6(8) . . ?
H7A C7 H7B 109.0(12) . . ?
C9 C8 C7 114.13(10) . . ?
C9 C8 H8A 109.4(8) . . ?
C7 C8 H8A 108.9(8) . . ?
C9 C8 H8B 108.7(8) . . ?
C7 C8 H8B 107.6(8) . . ?
H8A C8 H8B 107.9(11) . . ?
C8 C9 C10 111.48(10) . . ?
C8 C9 H9A 108.8(8) . . ?
C10 C9 H9A 108.8(8) . . ?
C8 C9 H9B 109.3(9) . . ?
C10 C9 H9B 110.1(9) . . ?
H9A C9 H9B 108.3(12) . . ?
C9 C10 H10A 112.6(9) . . ?
C9 C10 H10B 110.6(8) . . ?
H10A C10 H10B 107.9(12) . . ?
C9 C10 H10C 109.4(10) . . ?
H10A C10 H10C 106.0(13) . . ?
H10B C10 H10C 110.3(13) . . ?

loop_
_geom_bond_atom_site_label_1
_geom_bond_atom_site_label_2
_geom_bond_distance
_geom_bond_site_symmetry_2
_geom_bond_publ_flag
O1 C5 1.3663(15) . ?
O1 C6 1.4349(13) . ?
C1 C2 1.4198(17) . ?
C1 C1 1.421(2) 3_666 ?
C1 C5 1.4312(16) 3_666 ?
C2 C3 1.3653(16) . ?
C2 H2 0.965(15) . ?
C3 C4 1.4115(17) . ?
C3 H3 0.961(15) . ?
C4 C5 1.3736(18) . ?
C4 H4 0.948(14) . ?
C5 C1 1.4312(16) 3_666 ?
C6 C7 1.5113(17) . ?
C6 H6A 0.995(13) . ?
C6 H6B 0.983(14) . ?
C7 C8 1.5245(16) . ?
C7 H7A 0.981(15) . ?
C7 H7B 0.971(16) . ?
C8 C9 1.5240(17) . ?
C8 H8A 0.976(14) . ?
C8 H8B 0.997(14) . ?
C9 C10 1.5246(16) . ?
C9 H9A 0.987(15) . ?
C9 H9B 0.994(16) . ?
C10 H10A 0.999(17) . ?
C10 H10B 0.968(15) . ?
C10 H10C 0.975(18) . ?

loop_
_geom_torsion_atom_site_label_1
_geom_torsion_atom_site_label_2
_geom_torsion_atom_site_label_3
_geom_torsion_atom_site_label_4
_geom_torsion
_geom_torsion_site_symmetry_1
_geom_torsion_site_symmetry_2
_geom_torsion_site_symmetry_3
_geom_torsion_site_symmetry_4
_geom_torsion_publ_flag
C1 C1 C2 C3 -0.14(19) 3_666 . . . ?
C5 C1 C2 C3 -179.86(10) 3_666 . . . ?
C1 C2 C3 C4 -0.34(17) . . . . ?
C2 C3 C4 C5 0.69(18) . . . . ?
C6 O1 C5 C4 2.40(16) . . . . ?
C6 O1 C5 C1 -177.70(8) . . . 3_666 ?
C3 C4 C5 O1 179.35(10) . . . . ?
C3 C4 C5 C1 -0.54(17) . . . 3_666 ?
C5 O1 C6 C7 -177.74(9) . . . . ?
O1 C6 C7 C8 178.27(9) . . . . ?
C6 C7 C8 C9 -178.92(10) . . . . ?
C7 C8 C9 C10 -179.33(9) . . . . ?
